data_2217958
loop_
_publ_author_name
'Jia, Li'
'Kong, Ling-Qian'
'Li, Da-Cheng'

_publ_section_title
;<i>catena</i>-Poly[[[bis(thiourea-\k<i>S</i>)copper(I)]-\m-thiourea-\k^2^<i>S</i>:<i>S</i>]
 iodide acetonitrile hemisolvate]
;
_journal_coeditor_code LH2596
_journal_issue 4
_journal_name_full 'Acta Crystallographica Section E'
_journal_page_first m568
_journal_page_last m569
_journal_paper_doi 10.1107/S1600536808007265
_journal_volume 64
_journal_year 2008
_chemical_formula_iupac '[Cu (C H4 N2 S)3] I, 0.5C2 H3 N'
_chemical_formula_moiety 'C3 H12 Cu N6 S3 +, I -, 0.5(C2 H3 N)'
_chemical_formula_sum 'C4 H13.5 Cu I N6.5 S3'
_chemical_formula_weight 439.33
_chemical_name_systematic
;
catena-Poly[[[bis(thiourea-\kS)copper(I)]-\m-thiourea-\k^2^S:S] iodide
acetonitrile hemisolvate]
;
_space_group_IT_number 19
_symmetry_cell_setting orthorhombic
_symmetry_space_group_name_Hall 'P 2ac 2ab'
_symmetry_space_group_name_H-M 'P 21 21 21'
_atom_sites_solution_hydrogens geom
_atom_sites_solution_primary direct
_atom_sites_solution_secondary difmap
_audit_creation_method SHELXL-97
_cell_angle_alpha 90.00
_cell_angle_beta 90.00
_cell_angle_gamma 90.00
_cell_formula_units_Z 8
_cell_length_a 13.392(8)
_cell_length_b 13.874(9)
_cell_length_c 15.289(9)
_cell_measurement_reflns_used 6067
_cell_measurement_temperature 298(2)
_cell_measurement_theta_max 24.613
_cell_measurement_theta_min 2.437
_cell_volume 2841(3)
_computing_cell_refinement 'SAINT (Siemens, 1996)'
_computing_data_collection 'SMART (Bruker, 1997)'
_computing_data_reduction 'SAINT (Siemens, 1996)'
_computing_molecular_graphics 'SHELXTL (Sheldrick, 2008) and DIAMOND (Brandenberg & Berndt, 2006)'
_computing_publication_material 'SHELXTL (Sheldrick, 2008)'
_computing_structure_refinement 'SHELXS97 (Sheldrick, 2008)'
_computing_structure_solution 'SHELXS97 (Sheldrick, 2008)'
_diffrn_ambient_temperature 298(2)
_diffrn_measured_fraction_theta_full 0.998
_diffrn_measured_fraction_theta_max 0.998
_diffrn_measurement_device_type 'Bruker SMART CCD'
_diffrn_measurement_method '\f and \w'
_diffrn_radiation_monochromator graphite
_diffrn_radiation_source 'fine-focus sealed tube'
_diffrn_radiation_type MoK\a
_diffrn_radiation_wavelength 0.71073
_diffrn_reflns_av_R_equivalents 0.0579
_diffrn_reflns_av_sigmaI/netI 0.0540
_diffrn_reflns_limit_h_max 15
_diffrn_reflns_limit_h_min -15
_diffrn_reflns_limit_k_max 16
_diffrn_reflns_limit_k_min -14
_diffrn_reflns_limit_l_max 18
_diffrn_reflns_limit_l_min -18
_diffrn_reflns_number 14883
_diffrn_reflns_theta_full 25.03
_diffrn_reflns_theta_max 25.03
_diffrn_reflns_theta_min 2.02
_exptl_absorpt_coefficient_mu 4.136
_exptl_absorpt_correction_T_max 0.3604
_exptl_absorpt_correction_T_min 0.2693
_exptl_absorpt_correction_type multi-scan
_exptl_absorpt_process_details '(SADABS; Sheldrick, 1996)'
_exptl_crystal_colour colorless
_exptl_crystal_density_diffrn 2.055
_exptl_crystal_density_method 'not measured'
_exptl_crystal_description block
_exptl_crystal_F_000 1704
_exptl_crystal_size_max 0.43
_exptl_crystal_size_mid 0.39
_exptl_crystal_size_min 0.31
_refine_diff_density_max 0.747
_refine_diff_density_min -0.560
_refine_ls_abs_structure_details 'Flack (1983), 2149 Friedel pairs'
_refine_ls_abs_structure_Flack -0.01(2)
_refine_ls_extinction_method none
_refine_ls_goodness_of_fit_ref 1.001
_refine_ls_hydrogen_treatment constr
_refine_ls_matrix_type full
_refine_ls_number_parameters 280
_refine_ls_number_reflns 4963
_refine_ls_number_restraints 0
_refine_ls_restrained_S_all 1.001
_refine_ls_R_factor_all 0.0452
_refine_ls_R_factor_gt 0.0338
_refine_ls_shift/su_max 0.001
_refine_ls_shift/su_mean 0.000
_refine_ls_structure_factor_coef Fsqd
_refine_ls_weighting_details 'calc w=1/[\s^2^(Fo^2^)+(0.0355P)^2^] where P=(Fo^2^+2Fc^2^)/3'
_refine_ls_weighting_scheme calc
_refine_ls_wR_factor_gt 0.0730
_refine_ls_wR_factor_ref 0.0770
_reflns_number_gt 4175
_reflns_number_total 4963
_reflns_threshold_expression I>2\s(I)
_cod_data_source_file lh2596.cif
_cod_data_source_block I
_cod_depositor_comments
;
The following automatic conversions were performed:
'_symmetry_cell_setting' value 'Orthorhombic' changed to 'orthorhombic'
according to '/home/saulius/struct/CIF-dictionaries/cif_core.dic'
dictionary named 'cif_core.dic' version 2.4.1 from 2010-06-29.

Automatic conversion script
Id: cif_fix_enum 1527 2010-12-29 10:47:43Z saulius 

The following automatic conversions were performed:

'_symmetry_cell_setting' value 'Orthorhombic' changed to
'orthorhombic' according to
/home/saulius/struct/CIF-dictionaries/cif_core.dic dictionary named
'cif_core.dic' version 2.4.1 from 2010-06-29.

Automatic conversion script
Id: cif_fix_values 1715 2011-07-08 13:25:40Z adriana 
;
_cod_database_code 2217958
_cod_database_fobs_code 2217958

loop_
_symmetry_equiv_pos_as_xyz
'x, y, z'
'-x+1/2, -y, z+1/2'
'-x, y+1/2, -z+1/2'
'x+1/2, -y+1/2, -z'

loop_
_atom_site_type_symbol
_atom_site_label
_atom_site_fract_x
_atom_site_fract_y
_atom_site_fract_z
_atom_site_U_iso_or_equiv
_atom_site_adp_type
_atom_site_calc_flag
_atom_site_refinement_flags
_atom_site_occupancy
Cu Cu1 0.43289(6) 0.62730(6) 0.51306(5) 0.0352(2) Uani d . 1
Cu Cu2 0.21551(6) 0.78050(6) 0.36342(6) 0.0378(2) Uani d . 1
I I1 0.73774(3) 0.35628(3) 0.66369(3) 0.03691(12) Uani d . 1
I I2 0.56899(4) 0.12983(4) 0.53537(3) 0.04740(14) Uani d . 1
N N1 0.5123(4) 0.8657(5) 0.4926(4) 0.0528(18) Uani d . 1
H H1A 0.5402 0.9200 0.5043 0.063 Uiso calc R 1
H H1B 0.5389 0.8129 0.5106 0.063 Uiso calc R 1
N N2 0.3902(5) 0.9446(5) 0.4202(5) 0.064(2) Uani d . 1
H H2A 0.4189 0.9984 0.4325 0.077 Uiso calc R 1
H H2B 0.3358 0.9442 0.3903 0.077 Uiso calc R 1
N N3 0.3841(5) 0.3114(4) 0.4764(4) 0.0459(16) Uani d . 1
H H3A 0.4073 0.2612 0.5024 0.055 Uiso calc R 1
H H3B 0.3327 0.3064 0.4430 0.055 Uiso calc R 1
N N4 0.5048(5) 0.3993(5) 0.5388(4) 0.0566(19) Uani d . 1
H H4A 0.5263 0.3479 0.5640 0.068 Uiso calc R 1
H H4B 0.5345 0.4534 0.5474 0.068 Uiso calc R 1
N N5 0.2276(5) 0.5314(6) 0.6094(5) 0.067(2) Uani d . 1
H H5A 0.1708 0.5049 0.6202 0.081 Uiso calc R 1
H H5B 0.2535 0.5267 0.5581 0.081 Uiso calc R 1
N N6 0.2313(5) 0.5839(5) 0.7483(4) 0.0615(19) Uani d . 1
H H6A 0.1745 0.5566 0.7571 0.074 Uiso calc R 1
H H6B 0.2602 0.6146 0.7901 0.074 Uiso calc R 1
N N7 -0.0075(5) 0.5530(5) 0.2887(5) 0.057(2) Uani d . 1
H H7A -0.0649 0.5543 0.2634 0.068 Uiso calc R 1
H H7B 0.0118 0.5018 0.3154 0.068 Uiso calc R 1
N N8 0.0191(4) 0.7058(4) 0.2453(4) 0.0462(17) Uani d . 1
H H8A -0.0385 0.7056 0.2204 0.055 Uiso calc R 1
H H8B 0.0561 0.7564 0.2431 0.055 Uiso calc R 1
N N9 0.2578(5) 0.7295(5) 0.1506(4) 0.0568(18) Uani d . 1
H H9A 0.2765 0.7019 0.1030 0.068 Uiso calc R 1
H H9B 0.2487 0.6959 0.1972 0.068 Uiso calc R 1
N N10 0.2579(7) 0.8700(6) 0.0790(4) 0.089(3) Uani d . 1
H H10A 0.2767 0.8410 0.0321 0.107 Uiso calc R 1
H H10B 0.2486 0.9314 0.0786 0.107 Uiso calc R 1
N N11 0.1163(4) 0.9243(5) 0.6331(4) 0.0478(16) Uani d . 1
H H11A 0.1405 0.9268 0.6851 0.057 Uiso calc R 1
H H11B 0.0637 0.9570 0.6201 0.057 Uiso calc R 1
N N12 0.2399(5) 0.8212(5) 0.5951(4) 0.065(2) Uani d . 1
H H12A 0.2631 0.8245 0.6474 0.078 Uiso calc R 1
H H12B 0.2691 0.7856 0.5568 0.078 Uiso calc R 1
N N13 0.4435(6) 0.5766(7) 0.2168(5) 0.080(3) Uani d . 1
S S1 0.37489(12) 0.75471(12) 0.42179(11) 0.0289(4) Uani d . 1
S S2 0.38359(13) 0.49427(13) 0.43325(11) 0.0347(4) Uani d . 1
S S3 0.38436(12) 0.63528(15) 0.65547(11) 0.0409(4) Uani d . 1
S S4 0.16498(11) 0.62484(13) 0.33684(12) 0.0377(4) Uani d . 1
S S5 0.20735(14) 0.88344(13) 0.24281(11) 0.0407(4) Uani d . 1
S S6 0.11161(11) 0.86565(13) 0.46883(10) 0.0300(3) Uani d . 1
C C1 0.4293(5) 0.8635(5) 0.4470(4) 0.0371(16) Uani d . 1
C C2 0.4269(5) 0.3951(5) 0.4876(4) 0.0351(16) Uani d . 1
C C3 0.2741(5) 0.5786(5) 0.6706(5) 0.0375(16) Uani d . 1
C C4 0.0505(4) 0.6292(5) 0.2864(4) 0.0339(15) Uani d . 1
C C5 0.2434(5) 0.8202(6) 0.1521(4) 0.0462(19) Uani d . 1
C C6 0.1593(4) 0.8707(5) 0.5735(4) 0.0306(14) Uani d . 1
C C7 0.4660(6) 0.6535(9) 0.2169(5) 0.060(3) Uani d . 1
C C8 0.4976(7) 0.7529(7) 0.2179(7) 0.075(3) Uani d . 1
H H8C 0.4444 0.7925 0.2398 0.112 Uiso calc R 1
H H8D 0.5143 0.7728 0.1595 0.112 Uiso calc R 1
H H8E 0.5551 0.7595 0.2549 0.112 Uiso calc R 1

loop_
_atom_site_aniso_label
_atom_site_aniso_U_11
_atom_site_aniso_U_22
_atom_site_aniso_U_33
_atom_site_aniso_U_12
_atom_site_aniso_U_13
_atom_site_aniso_U_23
Cu1 0.0331(4) 0.0335(5) 0.0391(5) -0.0031(4) 0.0053(4) -0.0024(4)
Cu2 0.0300(4) 0.0451(5) 0.0383(5) -0.0036(4) -0.0070(4) -0.0002(4)
I1 0.0318(2) 0.0460(3) 0.0330(2) -0.0026(2) 0.00101(19) -0.0021(2)
I2 0.0590(3) 0.0338(3) 0.0494(3) 0.0017(3) 0.0004(2) 0.0003(3)
N1 0.041(3) 0.030(3) 0.087(5) -0.005(3) -0.032(3) -0.001(4)
N2 0.049(4) 0.033(4) 0.110(6) -0.015(3) -0.035(4) 0.013(4)
N3 0.052(4) 0.039(4) 0.047(4) -0.001(3) -0.006(3) 0.003(3)
N4 0.060(5) 0.043(4) 0.067(5) -0.004(3) -0.033(4) 0.013(4)
N5 0.042(4) 0.082(5) 0.078(5) -0.022(4) 0.012(4) -0.004(4)
N6 0.067(5) 0.062(4) 0.055(4) -0.004(4) 0.032(4) 0.006(3)
N7 0.047(4) 0.037(4) 0.087(5) -0.008(3) -0.012(4) 0.008(4)
N8 0.024(3) 0.042(4) 0.072(5) 0.000(3) -0.012(3) 0.004(4)
N9 0.058(4) 0.072(5) 0.041(4) 0.015(4) 0.011(3) -0.018(3)
N10 0.146(8) 0.089(6) 0.032(4) -0.057(7) 0.019(5) -0.008(4)
N11 0.042(3) 0.069(5) 0.032(3) 0.018(3) -0.006(3) -0.016(3)
N12 0.049(4) 0.117(6) 0.028(3) 0.039(4) -0.005(3) -0.004(3)
N13 0.066(5) 0.106(7) 0.066(5) -0.018(5) -0.025(4) 0.011(5)
S1 0.0239(8) 0.0303(9) 0.0326(9) 0.0005(7) -0.0038(7) 0.0001(7)
S2 0.0379(9) 0.0327(10) 0.0336(10) -0.0020(8) -0.0104(8) 0.0010(8)
S3 0.0372(8) 0.0529(11) 0.0327(9) -0.0054(9) 0.0030(8) -0.0016(9)
S4 0.0291(8) 0.0365(10) 0.0474(10) 0.0026(7) -0.0061(8) 0.0006(9)
S5 0.0527(11) 0.0376(10) 0.0319(9) 0.0019(8) -0.0045(8) 0.0017(8)
S6 0.0214(7) 0.0422(10) 0.0265(8) 0.0012(8) 0.0006(6) -0.0039(9)
C1 0.035(3) 0.035(4) 0.042(4) 0.003(4) -0.004(3) 0.001(3)
C2 0.032(4) 0.042(4) 0.031(4) -0.009(3) -0.003(3) -0.004(3)
C3 0.038(4) 0.032(4) 0.042(4) 0.007(3) 0.010(4) 0.008(3)
C4 0.030(3) 0.034(4) 0.038(4) 0.001(3) 0.003(3) -0.004(3)
C5 0.037(4) 0.068(6) 0.034(4) -0.011(4) -0.003(4) -0.003(4)
C6 0.025(3) 0.042(4) 0.025(3) -0.003(3) -0.001(3) 0.003(3)
C7 0.040(5) 0.100(9) 0.041(5) -0.003(5) 0.000(4) 0.012(5)
C8 0.059(6) 0.096(8) 0.069(7) -0.013(5) 0.028(5) 0.000(6)

loop_
_atom_type_symbol
_atom_type_description
_atom_type_scat_dispersion_real
_atom_type_scat_dispersion_imag
_atom_type_scat_source
C C 0.0033 0.0016 'International Tables Vol C Tables 4.2.6.8 and 6.1.1.4'
H H 0.0000 0.0000 'International Tables Vol C Tables 4.2.6.8 and 6.1.1.4'
N N 0.0061 0.0033 'International Tables Vol C Tables 4.2.6.8 and 6.1.1.4'
Cu Cu 0.3201 1.2651 'International Tables Vol C Tables 4.2.6.8 and 6.1.1.4'
I I -0.4742 1.8119 'International Tables Vol C Tables 4.2.6.8 and 6.1.1.4'
S S 0.1246 0.1234 'International Tables Vol C Tables 4.2.6.8 and 6.1.1.4'

loop_
_geom_angle_atom_site_label_1
_geom_angle_atom_site_label_2
_geom_angle_atom_site_label_3
_geom_angle_site_symmetry_1
_geom_angle_site_symmetry_3
_geom_angle
S3 Cu1 S2 . . 117.58(8)
S3 Cu1 S1 . . 115.55(8)
S2 Cu1 S1 . . 100.97(8)
S3 Cu1 S6 . 4_566 99.89(6)
S2 Cu1 S6 . 4_566 112.14(7)
S1 Cu1 S6 . 4_566 111.15(7)
S4 Cu2 S5 . . 114.90(8)
S4 Cu2 S1 . . 101.08(7)
S5 Cu2 S1 . . 115.93(7)
S4 Cu2 S6 . . 113.86(7)
S5 Cu2 S6 . . 101.49(8)
S1 Cu2 S6 . . 110.05(7)
C1 N1 H1A . . 120.0
C1 N1 H1B . . 120.0
H1A N1 H1B . . 120.0
C1 N2 H2A . . 120.0
C1 N2 H2B . . 120.0
H2A N2 H2B . . 120.0
C2 N3 H3A . . 120.0
C2 N3 H3B . . 120.0
H3A N3 H3B . . 120.0
C2 N4 H4A . . 120.0
C2 N4 H4B . . 120.0
H4A N4 H4B . . 120.0
C3 N5 H5A . . 120.0
C3 N5 H5B . . 120.0
H5A N5 H5B . . 120.0
C3 N6 H6A . . 120.0
C3 N6 H6B . . 120.0
H6A N6 H6B . . 120.0
C4 N7 H7A . . 120.0
C4 N7 H7B . . 120.0
H7A N7 H7B . . 120.0
C4 N8 H8A . . 120.0
C4 N8 H8B . . 120.0
H8A N8 H8B . . 120.0
C5 N9 H9A . . 120.0
C5 N9 H9B . . 120.0
H9A N9 H9B . . 120.0
C5 N10 H10A . . 120.0
C5 N10 H10B . . 120.0
H10A N10 H10B . . 120.0
C6 N11 H11A . . 120.0
C6 N11 H11B . . 120.0
H11A N11 H11B . . 120.0
C6 N12 H12A . . 120.0
C6 N12 H12B . . 120.0
H12A N12 H12B . . 120.0
C1 S1 Cu2 . . 109.7(2)
C1 S1 Cu1 . . 112.4(2)
Cu2 S1 Cu1 . . 129.34(8)
C2 S2 Cu1 . . 106.8(2)
C3 S3 Cu1 . . 111.0(3)
C4 S4 Cu2 . . 108.0(3)
C5 S5 Cu2 . . 108.3(3)
C6 S6 Cu1 . 4_466 105.0(2)
C6 S6 Cu2 . . 115.0(2)
Cu1 S6 Cu2 4_466 . 131.52(7)
N2 C1 N1 . . 119.0(7)
N2 C1 S1 . . 121.1(5)
N1 C1 S1 . . 119.9(6)
N4 C2 N3 . . 117.9(6)
N4 C2 S2 . . 121.8(5)
N3 C2 S2 . . 120.2(5)
N5 C3 N6 . . 117.9(7)
N5 C3 S3 . . 123.7(6)
N6 C3 S3 . . 118.5(6)
N8 C4 N7 . . 118.6(6)
N8 C4 S4 . . 122.2(5)
N7 C4 S4 . . 119.2(6)
N9 C5 N10 . . 118.6(8)
N9 C5 S5 . . 124.3(6)
N10 C5 S5 . . 117.1(7)
N11 C6 N12 . . 118.8(6)
N11 C6 S6 . . 120.3(5)
N12 C6 S6 . . 120.8(5)
N13 C7 C8 . . 178.6(11)
C7 C8 H8C . . 109.5
C7 C8 H8D . . 109.5
H8C C8 H8D . . 109.5
C7 C8 H8E . . 109.5
H8C C8 H8E . . 109.5
H8D C8 H8E . . 109.5

loop_
_geom_bond_atom_site_label_1
_geom_bond_atom_site_label_2
_geom_bond_site_symmetry_2
_geom_bond_distance
_geom_bond_publ_flag
Cu1 S3 . 2.275(2) y
Cu1 S2 . 2.309(2) y
Cu1 S1 . 2.382(2) y
Cu1 S6 4_566 2.411(2) y
Cu2 S4 . 2.299(2) y
Cu2 S5 . 2.335(2) y
Cu2 S1 . 2.341(2) y
Cu2 S6 . 2.435(2) y
N1 C1 . 1.313(8) ?
N1 H1A . 0.8600 ?
N1 H1B . 0.8600 ?
N2 C1 . 1.307(9) ?
N2 H2A . 0.8600 ?
N2 H2B . 0.8600 ?
N3 C2 . 1.307(8) ?
N3 H3A . 0.8600 ?
N3 H3B . 0.8600 ?
N4 C2 . 1.306(8) ?
N4 H4A . 0.8600 ?
N4 H4B . 0.8600 ?
N5 C3 . 1.301(10) ?
N5 H5A . 0.8600 ?
N5 H5B . 0.8600 ?
N6 C3 . 1.321(9) ?
N6 H6A . 0.8600 ?
N6 H6B . 0.8600 ?
N7 C4 . 1.313(8) ?
N7 H7A . 0.8600 ?
N7 H7B . 0.8600 ?
N8 C4 . 1.303(9) ?
N8 H8A . 0.8600 ?
N8 H8B . 0.8600 ?
N9 C5 . 1.273(10) ?
N9 H9A . 0.8600 ?
N9 H9B . 0.8600 ?
N10 C5 . 1.328(10) ?
N10 H10A . 0.8600 ?
N10 H10B . 0.8600 ?
N11 C6 . 1.309(8) ?
N11 H11A . 0.8600 ?
N11 H11B . 0.8600 ?
N12 C6 . 1.321(9) ?
N12 H12A . 0.8600 ?
N12 H12B . 0.8600 ?
N13 C7 . 1.109(12) ?
S1 C1 . 1.719(7) ?
S2 C2 . 1.708(7) ?
S3 C3 . 1.689(7) ?
S4 C4 . 1.718(6) ?
S5 C5 . 1.711(8) ?
S6 C6 . 1.725(6) ?
S6 Cu1 4_466 2.411(2) ?
C7 C8 . 1.442(14) ?
C8 H8C . 0.9600 ?
C8 H8D . 0.9600 ?
C8 H8E . 0.9600 ?

loop_
_geom_hbond_atom_site_label_D
_geom_hbond_atom_site_label_H
_geom_hbond_atom_site_label_A
_geom_hbond_site_symmetry_A
_geom_hbond_distance_DH
_geom_hbond_distance_HA
_geom_hbond_distance_DA
_geom_hbond_angle_DHA
N1 H1A I2 1_565 0.86 2.97 3.799(7) 161.3
N1 H1B S6 4_566 0.86 2.68 3.524(7) 167.3
N2 H2A I2 1_565 0.86 3.14 3.929(6) 154.2
N2 H2B S5 . 0.86 2.96 3.752(7) 154.0
N2 H2B I1 4_466 0.86 3.17 3.667(7) 118.9
N3 H3A I2 . 0.86 2.87 3.645(6) 150.1
N3 H3B I1 4_456 0.86 3.06 3.720(6) 135.1
N4 H4A I2 . 0.86 3.11 3.837(7) 143.6
N4 H4A I1 . 0.86 3.22 3.706(6) 118.5
N4 H4B S6 4_566 0.86 2.73 3.563(7) 164.9
N5 H5A N13 2_565 0.86 2.41 3.192(10) 151.6
N5 H5A I2 4_456 0.86 3.32 3.796(8) 117.8
N7 H7A I1 2_564 0.86 3.04 3.839(7) 156.2
N7 H7B I2 4_456 0.86 3.02 3.837(7) 159.3
N8 H8A I1 2_564 0.86 2.93 3.759(6) 161.3
N8 H8B S5 . 0.86 2.69 3.526(6) 166.0
N9 H9A I2 3_655 0.86 3.12 3.922(6) 155.4
N9 H9B S4 . 0.86 2.61 3.429(7) 160.8
N10 H10A I1 3_655 0.86 3.01 3.716(7) 141.1
N11 H11A I1 3_656 0.86 2.99 3.791(6) 155.0
N11 H11B S2 4_466 0.86 2.63 3.466(6) 162.8
N12 H12A I1 3_656 0.86 2.92 3.732(6) 157.9
N12 H12B S1 . 0.86 2.54 3.338(6) 154.7
N6 H6A S2 2_565 0.86 2.89 3.397(6) 119.4
N6 H6A N13 2_565 0.86 2.51 3.266(11) 147.4
